data_4114524
loop_
_publ_author_name
'Daewon Hong'
'Scott E. Rathmill'
'Patrick J. Carroll'
'Larry G. Sneddon'

_publ_section_title
;
 Syntheses, Characterizations, and Coordination Chemistry of the 10-Vertex
 Phosphadicarbaboranes 6-R-arachno-6,8,9-PC2B7H11 and
 6-R-arachno-6,5,7-PC2B7H11
;
_journal_name_full 'Journal of the American Chemical Society'
_journal_page_first 16058
_journal_page_last 16073
_journal_paper_doi 10.1021/ja037799+
_journal_volume 125
_journal_year 2003
_chemical_formula_sum 'C53 H53 B7 P3 Pt'
_chemical_formula_weight 1053.62
_space_group_IT_number 2
_symmetry_cell_setting triclinic
_symmetry_Int_Tables_number 2
_symmetry_space_group_name_Hall '-P 1'
_symmetry_space_group_name_H-M 'P -1'
_atom_sites_solution_hydrogens geom
_atom_sites_solution_primary direct
_atom_sites_solution_secondary difmap
_audit_creation_method SHELXL
_cell_angle_alpha 92.702(2)
_cell_angle_beta 114.316(1)
_cell_angle_gamma 81.214(2)
_cell_formula_units_Z 2
_cell_length_a 12.9520(3)
_cell_length_b 18.3819(4)
_cell_length_c 11.2556(3)
_cell_measurement_temperature 200(2)
_cell_volume 2413.01(10)
_computing_structure_refinement 'SHELXL-93 (Sheldrick, 1993)'
_computing_structure_solution 'SIR92 (Altomare, 1993)'
_diffrn_ambient_temperature 200(2)
_diffrn_measurement_device 'image plate area detector'
_diffrn_measurement_device_type 'Rigaku R-AXIS IIc'
_diffrn_measurement_method 'phi oscillations'
_diffrn_radiation_monochromator graphite
_diffrn_radiation_source 'rotating anode'
_diffrn_radiation_type MoK\a
_diffrn_radiation_wavelength 0.71069
_diffrn_reflns_av_R_equivalents 0.0382
_diffrn_reflns_av_sigmaI/netI 0.0325
_diffrn_reflns_limit_h_max 15
_diffrn_reflns_limit_h_min -16
_diffrn_reflns_limit_k_max 23
_diffrn_reflns_limit_k_min -23
_diffrn_reflns_limit_l_max 14
_diffrn_reflns_limit_l_min -14
_diffrn_reflns_number 25744
_diffrn_reflns_theta_max 27.48
_diffrn_reflns_theta_min 2.63
_exptl_absorpt_coefficient_mu 3.043
_exptl_absorpt_correction_type none
_exptl_crystal_density_diffrn 1.450
_exptl_crystal_F_000 1058
_exptl_crystal_size_max 0.32
_exptl_crystal_size_mid 0.22
_exptl_crystal_size_min 0.07
_refine_diff_density_max 1.956
_refine_diff_density_min -2.061
_refine_diff_density_rms 0.154
_refine_ls_extinction_coef 0.0290(12)
_refine_ls_extinction_expression Fc^*^=kFc[1+0.001xFc^2^\l^3^/sin(2\q)]^-1/4^
_refine_ls_extinction_method SHELXL
_refine_ls_goodness_of_fit_all 1.113
_refine_ls_goodness_of_fit_obs 1.103
_refine_ls_matrix_type full
_refine_ls_number_parameters 614
_refine_ls_number_reflns 10157
_refine_ls_number_restraints 0
_refine_ls_restrained_S_all 1.113
_refine_ls_restrained_S_obs 1.103
_refine_ls_R_factor_all 0.0527
_refine_ls_R_factor_obs 0.0499
_refine_ls_shift/esd_max 0.245
_refine_ls_shift/esd_mean 0.004
_refine_ls_structure_factor_coef Fsqd
_refine_ls_weighting_details 'w=1/[\s^2^(Fo^2^)+(0.0927P)^2^+3.8400P] where P=(Fo^2^+2Fc^2^)/3'
_refine_ls_weighting_scheme calc
_refine_ls_wR_factor_all 0.1425
_refine_ls_wR_factor_obs 0.1372
_reflns_number_observed 9610
_reflns_number_total 10157
_reflns_observed_criterion >2sigma(I)
_cod_data_source_file ja0377992Bsi20030808_011327.cif
_cod_data_source_block Cmpd_9
_cod_depositor_comments
;
The following automatic conversions were performed:

'_refine_ls_weighting_scheme' value 'calc
w=1/[\s^2^(Fo^2^)+(0.0927P)^2^+3.8400P] where P=(Fo^2^+2Fc^2^)/3' was
changed to 'calc'. New tag '_refine_ls_weighting_details' was
created. The value of the new tag was set to
'w=1/[\s^2^(Fo^2^)+(0.0927P)^2^+3.8400P] where P=(Fo^2^+2Fc^2^)/3'.

Automatic conversion script
Id: cif_fix_values 3143 2015-03-26 13:38:13Z robertas 
;
_cod_original_sg_symbol_H-M 'P -1 '
_cod_database_code 4114524

loop_
_symmetry_equiv_pos_as_xyz
'x, y, z'
'-x, -y, -z'

loop_
_atom_site_aniso_label
_atom_site_aniso_U_11
_atom_site_aniso_U_22
_atom_site_aniso_U_33
_atom_site_aniso_U_23
_atom_site_aniso_U_13
_atom_site_aniso_U_12
Pt7 0.02744(14) 0.03608(15) 0.03673(14) -0.00054(8) 0.01121(9) -0.00552(9)
B1 0.036(3) 0.050(4) 0.046(3) -0.010(3) 0.014(3) -0.012(3)
B2 0.020(2) 0.047(3) 0.038(3) -0.005(2) 0.006(2) -0.008(2)
B3 0.031(3) 0.044(3) 0.043(3) -0.001(3) 0.013(2) -0.005(3)
B4 0.038(3) 0.053(4) 0.043(3) 0.003(3) 0.009(3) -0.006(3)
B5 0.035(3) 0.056(4) 0.044(3) 0.003(3) 0.016(3) -0.006(3)
B6 0.038(3) 0.041(3) 0.026(2) -0.012(2) 0.008(2) -0.014(3)
B9 0.038(3) 0.041(3) 0.048(3) -0.001(3) 0.012(3) -0.007(3)
P8 0.0302(6) 0.0403(7) 0.0417(7) -0.0042(6) 0.0140(5) -0.0050(6)
C10 0.039(3) 0.044(3) 0.043(3) 0.005(2) 0.013(2) -0.005(2)
C11 0.034(2) 0.050(3) 0.032(2) 0.008(2) 0.011(2) -0.005(2)
C12 0.033(3) 0.061(4) 0.042(3) -0.002(3) 0.013(2) 0.000(3)
C13 0.049(4) 0.075(5) 0.068(4) 0.003(4) 0.032(3) -0.005(4)
C14 0.057(5) 0.111(8) 0.079(6) 0.015(5) 0.038(4) -0.003(5)
C15 0.060(5) 0.117(8) 0.060(4) -0.005(5) 0.034(4) -0.001(5)
C16 0.065(5) 0.101(7) 0.061(4) -0.025(4) 0.029(4) 0.008(5)
C17 0.059(4) 0.067(5) 0.055(4) -0.013(3) 0.026(3) 0.001(4)
P18 0.0280(6) 0.0383(7) 0.0384(6) -0.0018(5) 0.0123(5) -0.0072(5)
C19 0.042(3) 0.043(3) 0.043(3) -0.005(2) 0.013(2) -0.013(3)
C20 0.040(3) 0.060(4) 0.048(3) 0.001(3) 0.009(3) -0.015(3)
C21 0.054(4) 0.083(6) 0.056(4) 0.009(4) 0.003(3) -0.025(4)
C22 0.077(6) 0.094(7) 0.046(4) 0.001(4) -0.001(4) -0.032(5)
C23 0.086(6) 0.081(6) 0.046(4) -0.007(4) 0.026(4) -0.023(5)
C24 0.056(4) 0.063(4) 0.048(3) -0.003(3) 0.020(3) -0.016(3)
C25 0.032(3) 0.048(3) 0.039(3) 0.001(2) 0.013(2) -0.002(2)
C26 0.045(3) 0.046(3) 0.060(4) -0.002(3) 0.025(3) -0.015(3)
C27 0.051(4) 0.057(4) 0.077(5) 0.004(3) 0.036(4) -0.010(3)
C28 0.055(4) 0.067(4) 0.075(5) 0.002(4) 0.041(4) -0.004(4)
C29 0.058(4) 0.061(4) 0.060(4) -0.010(3) 0.034(3) -0.005(3)
C30 0.044(3) 0.046(3) 0.047(3) -0.005(3) 0.021(3) -0.008(3)
C31 0.033(3) 0.040(3) 0.051(3) -0.001(2) 0.017(2) -0.004(2)
C32 0.056(4) 0.044(3) 0.066(4) -0.005(3) 0.034(3) -0.006(3)
C33 0.066(5) 0.047(4) 0.091(5) -0.010(4) 0.048(4) -0.003(3)
C34 0.056(4) 0.040(3) 0.099(6) 0.003(4) 0.036(4) 0.002(3)
C35 0.059(4) 0.042(3) 0.080(5) 0.016(3) 0.030(4) 0.002(3)
C36 0.049(3) 0.044(3) 0.050(3) 0.000(3) 0.017(3) -0.004(3)
P37 0.0339(7) 0.0369(7) 0.0427(7) 0.0030(6) 0.0153(6) -0.0032(6)
C38 0.040(3) 0.042(3) 0.054(3) 0.005(3) 0.021(3) -0.002(3)
C39 0.039(3) 0.054(4) 0.077(5) 0.009(3) 0.013(3) -0.006(3)
C40 0.038(4) 0.086(6) 0.096(6) 0.023(5) 0.013(4) -0.003(4)
C41 0.040(4) 0.100(7) 0.089(6) 0.023(5) 0.026(4) 0.009(4)
C42 0.068(5) 0.090(6) 0.084(6) 0.017(5) 0.046(5) 0.022(5)
C43 0.049(4) 0.068(5) 0.063(4) 0.005(3) 0.026(3) 0.003(3)
C44 0.048(3) 0.048(3) 0.043(3) 0.004(2) 0.019(3) -0.007(3)
C45 0.063(4) 0.055(4) 0.050(3) 0.005(3) 0.017(3) -0.005(3)
C46 0.081(6) 0.081(6) 0.053(4) 0.010(4) 0.021(4) -0.001(5)
C47 0.111(8) 0.092(7) 0.058(5) 0.002(4) 0.045(5) -0.009(6)
C48 0.079(5) 0.075(5) 0.066(5) 0.000(4) 0.042(4) 0.000(4)
C49 0.056(4) 0.060(4) 0.054(3) 0.005(3) 0.029(3) 0.001(3)
C50 0.039(3) 0.041(3) 0.057(3) 0.002(3) 0.022(3) -0.002(2)
C51 0.053(4) 0.046(3) 0.069(4) 0.005(3) 0.027(3) -0.013(3)
C52 0.061(4) 0.051(4) 0.087(5) 0.008(4) 0.036(4) -0.012(3)
C53 0.048(4) 0.045(4) 0.100(6) -0.009(4) 0.032(4) -0.015(3)
C54 0.058(4) 0.049(4) 0.075(5) -0.014(3) 0.021(4) -0.012(3)
C55 0.052(4) 0.039(3) 0.061(4) 0.001(3) 0.023(3) -0.003(3)
C56 0.081(7) 0.143(12) 0.071(6) -0.016(7) 0.027(5) -0.016(8)
C57 0.114(9) 0.097(7) 0.082(6) -0.001(6) 0.054(6) -0.027(7)
C58 0.086(6) 0.088(7) 0.077(6) -0.012(5) 0.039(5) -0.032(5)
C59 0.081(6) 0.083(7) 0.077(6) -0.019(5) 0.022(5) -0.015(6)
C60 0.134(11) 0.069(6) 0.126(10) -0.032(6) 0.076(9) -0.041(7)
C61 0.093(8) 0.145(12) 0.124(10) -0.073(9) 0.061(8) -0.064(9)
C62 0.053(5) 0.123(10) 0.102(8) 0.022(7) 0.026(5) -0.005(6)
C63 0.059(5) 0.093(8) 0.113(9) -0.006(7) 0.015(6) -0.004(5)
C64 0.055(5) 0.103(8) 0.099(7) -0.007(6) 0.029(5) -0.004(5)

loop_
_atom_site_label
_atom_site_type_symbol
_atom_site_fract_x
_atom_site_fract_y
_atom_site_fract_z
_atom_site_U_iso_or_equiv
_atom_site_thermal_displace_type
_atom_site_occupancy
_atom_site_calc_flag
_atom_site_refinement_flags
Pt7 Pt 0.767314(15) 0.728474(10) 0.59392(2) 0.03396(11) Uani 1 d .
B1 B 0.5129(6) 0.7276(4) 0.3211(7) 0.0444(14) Uani 1 d .
B2 B 0.5823(5) 0.7080(4) 0.4938(6) 0.0370(12) Uani 1 d .
B3 B 0.4658(5) 0.7888(4) 0.4211(6) 0.0404(13) Uani 1 d .
B4 B 0.4835(6) 0.8256(4) 0.2923(7) 0.047(2) Uani 1 d .
B5 B 0.5952(6) 0.7720(4) 0.2660(7) 0.0452(14) Uani 1 d .
B6 B 0.6651(5) 0.7025(4) 0.3888(5) 0.0365(12) Uani 1 d .
B9 B 0.5389(6) 0.8708(4) 0.4432(7) 0.0439(14) Uani 1 d .
P8 P 0.59860(12) 0.80616(8) 0.59389(14) 0.0378(3) Uani 1 d .
C10 C 0.6205(5) 0.8493(3) 0.3639(6) 0.0432(12) Uani 1 d .
C11 C 0.7130(5) 0.7822(3) 0.4053(5) 0.0396(12) Uani 1 d .
C12 C 0.5158(5) 0.8232(4) 0.6933(6) 0.0471(14) Uani 1 d .
C13 C 0.4823(6) 0.7673(5) 0.7411(8) 0.061(2) Uani 1 d .
H13 H 0.4972(6) 0.7191(5) 0.7169(8) 0.082 Uiso 1 calc R
C14 C 0.4276(7) 0.7813(6) 0.8237(9) 0.079(3) Uani 1 d .
H14 H 0.4070(7) 0.7430(6) 0.8565(9) 0.106 Uiso 1 calc R
C15 C 0.4036(8) 0.8535(6) 0.8570(8) 0.077(3) Uani 1 d .
H15 H 0.3673(8) 0.8634(6) 0.9133(8) 0.102 Uiso 1 calc R
C16 C 0.4322(8) 0.9096(6) 0.8091(8) 0.078(3) Uani 1 d .
H16 H 0.4130(8) 0.9578(6) 0.8304(8) 0.104 Uiso 1 calc R
C17 C 0.4904(7) 0.8958(5) 0.7276(7) 0.061(2) Uani 1 d .
H17 H 0.5119(7) 0.9344(5) 0.6967(7) 0.081 Uiso 1 calc R
P18 P 0.91889(12) 0.79471(8) 0.67377(14) 0.0351(3) Uani 1 d .
C19 C 1.0156(5) 0.7915(3) 0.8474(6) 0.0436(12) Uani 1 d .
C20 C 1.1333(5) 0.7825(4) 0.8898(6) 0.0515(15) Uani 1 d .
H20 H 1.1652(5) 0.7806(4) 0.8291(6) 0.069 Uiso 1 calc R
C21 C 1.2050(7) 0.7763(5) 1.0226(8) 0.069(2) Uani 1 d .
H21 H 1.2841(7) 0.7700(5) 1.0498(8) 0.092 Uiso 1 calc R
C22 C 1.1594(8) 0.7795(6) 1.1120(8) 0.079(3) Uani 1 d .
H22 H 1.2074(8) 0.7759(6) 1.2004(8) 0.105 Uiso 1 calc R
C23 C 1.0413(8) 0.7882(5) 1.0724(7) 0.071(2) Uani 1 d .
H23 H 1.0104(8) 0.7907(5) 1.1341(7) 0.094 Uiso 1 calc R
C24 C 0.9693(7) 0.7931(4) 0.9394(7) 0.055(2) Uani 1 d .
H24 H 0.8904(7) 0.7974(4) 0.9124(7) 0.074 Uiso 1 calc R
C25 C 1.0149(5) 0.7748(3) 0.5910(5) 0.0408(12) Uani 1 d .
C26 C 1.0914(6) 0.8214(4) 0.5961(7) 0.0486(14) Uani 1 d .
H26 H 1.0909(6) 0.8665(4) 0.6371(7) 0.065 Uiso 1 calc R
C27 C 1.1690(6) 0.8006(4) 0.5397(8) 0.058(2) Uani 1 d .
H27 H 1.2203(6) 0.8319(4) 0.5437(8) 0.077 Uiso 1 calc R
C28 C 1.1702(7) 0.7347(5) 0.4788(8) 0.061(2) Uani 1 d .
H28 H 1.2208(7) 0.7217(5) 0.4394(8) 0.082 Uiso 1 calc R
C29 C 1.0957(7) 0.6870(4) 0.4757(7) 0.057(2) Uani 1 d .
H29 H 1.0979(7) 0.6415(4) 0.4361(7) 0.076 Uiso 1 calc R
C30 C 1.0179(6) 0.7069(4) 0.5315(6) 0.0452(13) Uani 1 d .
H30 H 0.9679(6) 0.6749(4) 0.5291(6) 0.060 Uiso 1 calc R
C31 C 0.8620(5) 0.8929(3) 0.6404(6) 0.0416(12) Uani 1 d .
C32 C 0.8153(6) 0.9322(4) 0.7191(7) 0.0531(15) Uani 1 d .
H32 H 0.8199(6) 0.9100(4) 0.7939(7) 0.071 Uiso 1 calc R
C33 C 0.7621(7) 1.0039(4) 0.6879(9) 0.064(2) Uani 1 d .
H33 H 0.7318(7) 1.0296(4) 0.7421(9) 0.085 Uiso 1 calc R
C34 C 0.7537(7) 1.0376(4) 0.5773(9) 0.064(2) Uani 1 d .
H34 H 0.7166(7) 1.0856(4) 0.5560(9) 0.085 Uiso 1 calc R
C35 C 0.8003(7) 1.0000(4) 0.4980(8) 0.060(2) Uani 1 d .
H35 H 0.7964(7) 1.0231(4) 0.4242(8) 0.080 Uiso 1 calc R
C36 C 0.8534(6) 0.9271(4) 0.5285(6) 0.0491(14) Uani 1 d .
H36 H 0.8832(6) 0.9014(4) 0.4738(6) 0.065 Uiso 1 calc R
P37 P 0.84027(12) 0.62546(8) 0.73022(14) 0.0381(3) Uani 1 d .
C38 C 0.9845(5) 0.5841(3) 0.7484(6) 0.0450(13) Uani 1 d .
C39 C 1.0818(6) 0.6112(4) 0.8378(8) 0.060(2) Uani 1 d .
H39 H 1.0751(6) 0.6481(4) 0.8946(8) 0.080 Uiso 1 calc R
C40 C 1.1894(7) 0.5825(6) 0.8415(10) 0.078(3) Uani 1 d .
H40 H 1.2542(7) 0.6004(6) 0.9016(10) 0.104 Uiso 1 calc R
C41 C 1.2008(7) 0.5293(6) 0.7592(10) 0.078(3) Uani 1 d .
H41 H 1.2729(7) 0.5112(6) 0.7621(10) 0.104 Uiso 1 calc R
C42 C 1.1065(8) 0.5020(6) 0.6718(9) 0.079(3) Uani 1 d .
H42 H 1.1148(8) 0.4649(6) 0.6159(9) 0.105 Uiso 1 calc R
C43 C 0.9973(6) 0.5293(5) 0.6654(8) 0.060(2) Uani 1 d .
H43 H 0.9335(6) 0.5105(5) 0.6052(8) 0.079 Uiso 1 calc R
C44 C 0.8520(6) 0.6396(4) 0.8959(6) 0.0457(13) Uani 1 d .
C45 C 0.9391(7) 0.6058(4) 1.0075(7) 0.058(2) Uani 1 d .
H45 H 0.9991(7) 0.5738(4) 1.0003(7) 0.078 Uiso 1 calc R
C46 C 0.9382(8) 0.6188(5) 1.1280(8) 0.075(2) Uani 1 d .
H46 H 0.9986(8) 0.5969(5) 1.2018(8) 0.099 Uiso 1 calc R
C47 C 0.8478(10) 0.6643(6) 1.1404(9) 0.084(3) Uani 1 d .
H47 H 0.8463(10) 0.6721(6) 1.2219(9) 0.112 Uiso 1 calc R
C48 C 0.7609(8) 0.6975(5) 1.0318(8) 0.071(2) Uani 1 d .
H48 H 0.6999(8) 0.7279(5) 1.0397(8) 0.094 Uiso 1 calc R
C49 C 0.7626(6) 0.6864(4) 0.9109(7) 0.055(2) Uani 1 d .
H49 H 0.7036(6) 0.7104(4) 0.8382(7) 0.073 Uiso 1 calc R
C50 C 0.7645(5) 0.5454(3) 0.6846(6) 0.0450(13) Uani 1 d .
C51 C 0.7662(6) 0.4972(4) 0.7774(8) 0.054(2) Uani 1 d .
H51 H 0.8027(6) 0.5072(4) 0.8655(8) 0.072 Uiso 1 calc R
C52 C 0.7148(7) 0.4349(4) 0.7401(9) 0.064(2) Uani 1 d .
H52 H 0.7181(7) 0.4031(4) 0.8038(9) 0.085 Uiso 1 calc R
C53 C 0.6584(6) 0.4184(4) 0.6104(9) 0.063(2) Uani 1 d .
H53 H 0.6226(6) 0.3766(4) 0.5867(9) 0.084 Uiso 1 calc R
C54 C 0.6560(7) 0.4650(4) 0.5168(8) 0.063(2) Uani 1 d .
H54 H 0.6195(7) 0.4541(4) 0.4290(8) 0.083 Uiso 1 calc R
C55 C 0.7080(6) 0.5285(4) 0.5527(7) 0.0512(15) Uani 1 d .
H55 H 0.7051(6) 0.5599(4) 0.4886(7) 0.068 Uiso 1 calc R
C56 C 0.9070(10) 0.9270(9) 0.2253(11) 0.100(4) Uani 1 d .
H56 H 0.9702(10) 0.9108(9) 0.3014(11) 0.134 Uiso 1 calc R
C57 C 0.8187(11) 0.8893(7) 0.1781(11) 0.092(3) Uani 1 d .
H57 H 0.8209(11) 0.8466(7) 0.2208(11) 0.122 Uiso 1 calc R
C58 C 0.7265(9) 0.9128(6) 0.0687(10) 0.080(2) Uani 1 d .
H58 H 0.6647(9) 0.8867(6) 0.0370(10) 0.107 Uiso 1 calc R
C59 C 0.7228(9) 0.9740(6) 0.0047(10) 0.084(3) Uani 1 d .
H59 H 0.6591(9) 0.9893(6) -0.0716(10) 0.112 Uiso 1 calc R
C60 C 0.8093(13) 1.0127(6) 0.0495(14) 0.100(4) Uani 1 d .
H60 H 0.8056(13) 1.0552(6) 0.0053(14) 0.133 Uiso 1 calc R
C61 C 0.9054(11) 0.9898(9) 0.1623(15) 0.112(5) Uani 1 d .
H61 H 0.9670(11) 1.0162(9) 0.1943(15) 0.149 Uiso 1 calc R
C62 C 0.5360(8) 0.5382(8) -0.0743(12) 0.095(3) Uani 1 d .
H62 H 0.5616(8) 0.5649(8) -0.1224(12) 0.126 Uiso 1 calc R
C63 C 0.5225(9) 0.5687(7) 0.0360(13) 0.096(3) Uani 1 d .
H63 H 0.5373(9) 0.6165(7) 0.0590(13) 0.128 Uiso 1 calc R
C64 C 0.4887(8) 0.5306(7) 0.1093(11) 0.088(3) Uani 1 d .
H64 H 0.4824(8) 0.5513(7) 0.1834(11) 0.117 Uiso 1 calc R
H1 H 0.4602(67) 0.6898(44) 0.2614(74) 0.057(21) Uiso 1 d .
H2 H 0.5803(86) 0.6625(56) 0.5271(97) 0.090(30) Uiso 1 d .
H3 H 0.3821(62) 0.7882(39) 0.4276(67) 0.049(18) Uiso 1 d .
H4 H 0.4258(68) 0.8563(43) 0.2264(75) 0.056(21) Uiso 1 d .
H5 H 0.5828(60) 0.7658(39) 0.1583(67) 0.047(18) Uiso 1 d .
H6 H 0.6848(62) 0.6525(40) 0.3575(68) 0.049(18) Uiso 1 d .
H9 H 0.5062(59) 0.9281(39) 0.4528(65) 0.043(17) Uiso 1 d .
H10 H 0.6350(62) 0.8934(41) 0.3213(69) 0.052(19) Uiso 1 d .
H11 H 0.7924(56) 0.7889(36) 0.3947(60) 0.038(16) Uiso 1 d .

loop_
_atom_type_symbol
_atom_type_description
_atom_type_scat_dispersion_real
_atom_type_scat_dispersion_imag
_atom_type_scat_source
C C 0.0033 0.0016 'International Tables Vol C Tables 4.2.6.8 and 6.1.1.4'
H H 0.0000 0.0000 'International Tables Vol C Tables 4.2.6.8 and 6.1.1.4'
B B 0.0013 0.0007 'International Tables Vol C Tables 4.2.6.8 and 6.1.1.4'
P P 0.1023 0.0942 'International Tables Vol C Tables 4.2.6.8 and 6.1.1.4'
Pt Pt -1.7033 8.3905 'International Tables Vol C Tables 4.2.6.8 and 6.1.1.4'

loop_
_geom_angle_atom_site_label_1
_geom_angle_atom_site_label_2
_geom_angle_atom_site_label_3
_geom_angle
_geom_angle_site_symmetry_1
_geom_angle_site_symmetry_3
C11 Pt7 B6 44.2(2) . .
C11 Pt7 B2 78.6(2) . .
B6 Pt7 B2 49.7(2) . .
C11 Pt7 P18 88.4(2) . .
B6 Pt7 P18 128.0(2) . .
B2 Pt7 P18 157.9(2) . .
C11 Pt7 P37 151.7(2) . .
B6 Pt7 P37 113.2(2) . .
B2 Pt7 P37 98.3(2) . .
P18 Pt7 P37 101.46(5) . .
C11 Pt7 P8 82.4(2) . .
B6 Pt7 P8 88.3(2) . .
B2 Pt7 P8 52.3(2) . .
P18 Pt7 P8 108.61(5) . .
P37 Pt7 P8 118.25(5) . .
B5 B1 B3 108.5(5) . .
B5 B1 B6 60.2(4) . .
B3 B1 B6 112.6(5) . .
B5 B1 B4 58.9(4) . .
B3 B1 B4 58.2(4) . .
B6 B1 B4 107.1(5) . .
B5 B1 B2 112.4(5) . .
B3 B1 B2 63.8(4) . .
B6 B1 B2 63.4(3) . .
B4 B1 B2 109.8(5) . .
B5 B1 H1 120.9(41) . .
B3 B1 H1 120.6(42) . .
B6 B1 H1 119.3(42) . .
B4 B1 H1 124.2(42) . .
B2 B1 H1 117.5(41) . .
B1 B2 B6 58.0(3) . .
B1 B2 B3 57.4(4) . .
B6 B2 B3 103.4(4) . .
B1 B2 P8 109.3(4) . .
B6 B2 P8 109.2(4) . .
B3 B2 P8 62.1(3) . .
B1 B2 Pt7 115.8(4) . .
B6 B2 Pt7 63.4(2) . .
B3 B2 Pt7 119.0(4) . .
P8 B2 Pt7 67.5(2) . .
B1 B2 H2 120.5(63) . .
B6 B2 H2 114.9(61) . .
B3 B2 H2 130.7(62) . .
P8 B2 H2 125.5(62) . .
Pt7 B2 H2 105.7(63) . .
B4 B3 B1 61.7(4) . .
B4 B3 B9 59.0(4) . .
B1 B3 B9 106.8(5) . .
B4 B3 B2 108.6(5) . .
B1 B3 B2 58.8(4) . .
B9 B3 B2 106.4(4) . .
B4 B3 P8 110.0(4) . .
B1 B3 P8 111.6(4) . .
B9 B3 P8 59.0(3) . .
B2 B3 P8 63.4(3) . .
B4 B3 H3 125.6(35) . .
B1 B3 H3 122.4(38) . .
B9 B3 H3 125.4(37) . .
B2 B3 H3 117.9(36) . .
P8 B3 H3 114.9(36) . .
C10 B4 B3 103.8(5) . .
C10 B4 B5 60.1(4) . .
B3 B4 B5 110.1(5) . .
C10 B4 B9 55.7(4) . .
B3 B4 B9 63.8(4) . .
B5 B4 B9 109.7(5) . .
C10 B4 B1 101.3(5) . .
B3 B4 B1 60.1(4) . .
B5 B4 B1 59.0(4) . .
B9 B4 B1 109.3(5) . .
C10 B4 H4 118.9(49) . .
B3 B4 H4 124.1(48) . .
B5 B4 H4 121.5(47) . .
B9 B4 H4 112.4(48) . .
B1 B4 H4 133.4(49) . .
C11 B5 B1 103.1(5) . .
C11 B5 B4 103.6(5) . .
B1 B5 B4 62.1(4) . .
C11 B5 C10 52.4(4) . .
B1 B5 C10 103.2(5) . .
B4 B5 C10 59.7(4) . .
C11 B5 B6 56.6(3) . .
B1 B5 B6 61.1(4) . .
B4 B5 B6 110.3(5) . .
C10 B5 B6 99.0(4) . .
C11 B5 H5 131.7(36) . .
B1 B5 H5 119.1(37) . .
B4 B5 H5 116.0(35) . .
C10 B5 H5 128.9(36) . .
B6 B5 H5 125.1(35) . .
C11 B6 B5 59.7(4) . .
C11 B6 B1 103.6(5) . .
B5 B6 B1 58.7(4) . .
C11 B6 B2 105.5(4) . .
B5 B6 B2 107.2(4) . .
B1 B6 B2 58.6(3) . .
C11 B6 Pt7 66.8(3) . .
B5 B6 Pt7 122.1(4) . .
B1 B6 Pt7 119.5(4) . .
B2 B6 Pt7 66.9(2) . .
C11 B6 H6 135.5(42) . .
B5 B6 H6 115.5(39) . .
B1 B6 H6 109.4(43) . .
B2 B6 H6 116.9(41) . .
Pt7 B6 H6 117.5(40) . .
C10 B9 B4 61.1(4) . .
C10 B9 B3 102.9(5) . .
B4 B9 B3 57.3(4) . .
C10 B9 P8 107.3(4) . .
B4 B9 P8 114.2(5) . .
B3 B9 P8 65.5(3) . .
C10 B9 H9 121.0(36) . .
B4 B9 H9 120.9(36) . .
B3 B9 H9 128.1(38) . .
P8 B9 H9 118.7(35) . .
C12 P8 B9 112.6(3) . .
C12 P8 B3 97.4(3) . .
B9 P8 B3 55.5(3) . .
C12 P8 B2 115.0(3) . .
B9 P8 B2 96.9(3) . .
B3 P8 B2 54.5(3) . .
C12 P8 Pt7 139.8(2) . .
B9 P8 Pt7 107.6(2) . .
B3 P8 Pt7 106.6(2) . .
B2 P8 Pt7 60.2(2) . .
C11 C10 B9 120.4(5) . .
C11 C10 B4 112.5(5) . .
B9 C10 B4 63.2(4) . .
C11 C10 B5 62.6(4) . .
B9 C10 B5 116.4(5) . .
B4 C10 B5 60.2(4) . .
C11 C10 H10 117.5(40) . .
B9 C10 H10 115.3(40) . .
B4 C10 H10 116.3(41) . .
B5 C10 H10 114.0(41) . .
C10 C11 B6 114.8(5) . .
C10 C11 B5 65.1(4) . .
B6 C11 B5 63.7(4) . .
C10 C11 Pt7 120.9(4) . .
B6 C11 Pt7 69.0(3) . .
B5 C11 Pt7 127.7(4) . .
C10 C11 H11 114.8(33) . .
B6 C11 H11 123.1(35) . .
B5 C11 H11 117.3(33) . .
Pt7 C11 H11 106.3(32) . .
C13 C12 C17 118.7(7) . .
C13 C12 P8 122.9(5) . .
C17 C12 P8 118.3(6) . .
C14 C13 C12 121.6(8) . .
C14 C13 H13 119.2(6) . .
C12 C13 H13 119.2(4) . .
C13 C14 C15 118.7(9) . .
C13 C14 H14 120.6(6) . .
C15 C14 H14 120.6(5) . .
C16 C15 C14 121.2(8) . .
C16 C15 H15 119.4(5) . .
C14 C15 H15 119.4(5) . .
C15 C16 C17 120.5(9) . .
C15 C16 H16 119.8(5) . .
C17 C16 H16 119.8(6) . .
C12 C17 C16 119.2(8) . .
C12 C17 H17 120.4(4) . .
C16 C17 H17 120.4(6) . .
C25 P18 C19 104.0(3) . .
C25 P18 C31 104.9(3) . .
C19 P18 C31 103.6(3) . .
C25 P18 Pt7 113.0(2) . .
C19 P18 Pt7 121.4(2) . .
C31 P18 Pt7 108.4(2) . .
C20 C19 C24 118.9(6) . .
C20 C19 P18 122.2(5) . .
C24 C19 P18 118.8(5) . .
C19 C20 C21 120.9(7) . .
C19 C20 H20 119.6(4) . .
C21 C20 H20 119.6(5) . .
C22 C21 C20 120.0(8) . .
C22 C21 H21 120.0(5) . .
C20 C21 H21 120.0(5) . .
C21 C22 C23 120.4(7) . .
C21 C22 H22 119.8(5) . .
C23 C22 H22 119.8(5) . .
C22 C23 C24 119.7(8) . .
C22 C23 H23 120.1(5) . .
C24 C23 H23 120.1(5) . .
C19 C24 C23 120.0(7) . .
C19 C24 H24 120.0(4) . .
C23 C24 H24 120.0(5) . .
C26 C25 C30 119.4(6) . .
C26 C25 P18 122.6(5) . .
C30 C25 P18 117.7(5) . .
C25 C26 C27 120.1(6) . .
C25 C26 H26 120.0(4) . .
C27 C26 H26 120.0(4) . .
C28 C27 C26 120.5(7) . .
C28 C27 H27 119.8(4) . .
C26 C27 H27 119.8(4) . .
C27 C28 C29 119.9(6) . .
C27 C28 H28 120.1(4) . .
C29 C28 H28 120.1(4) . .
C28 C29 C30 120.2(7) . .
C28 C29 H29 119.9(4) . .
C30 C29 H29 119.9(4) . .
C29 C30 C25 119.8(6) . .
C29 C30 H30 120.1(4) . .
C25 C30 H30 120.1(4) . .
C32 C31 C36 118.6(6) . .
C32 C31 P18 120.3(5) . .
C36 C31 P18 120.8(5) . .
C33 C32 C31 120.9(7) . .
C33 C32 H32 119.6(4) . .
C31 C32 H32 119.6(4) . .
C34 C33 C32 120.5(7) . .
C34 C33 H33 119.8(4) . .
C32 C33 H33 119.8(5) . .
C33 C34 C35 119.9(6) . .
C33 C34 H34 120.1(4) . .
C35 C34 H34 120.1(4) . .
C34 C35 C36 119.9(7) . .
C34 C35 H35 120.1(4) . .
C36 C35 H35 120.1(4) . .
C31 C36 C35 120.3(6) . .
C31 C36 H36 119.9(4) . .
C35 C36 H36 119.9(4) . .
C44 P37 C50 101.1(3) . .
C44 P37 C38 104.9(3) . .
C50 P37 C38 101.2(3) . .
C44 P37 Pt7 115.8(2) . .
C50 P37 Pt7 118.5(2) . .
C38 P37 Pt7 113.3(2) . .
C43 C38 C39 118.8(7) . .
C43 C38 P37 119.8(5) . .
C39 C38 P37 121.2(5) . .
C38 C39 C40 119.7(8) . .
C38 C39 H39 120.2(4) . .
C40 C39 H39 120.2(6) . .
C41 C40 C39 121.0(9) . .
C41 C40 H40 119.5(5) . .
C39 C40 H40 119.5(6) . .
C40 C41 C42 120.0(8) . .
C40 C41 H41 120.0(5) . .
C42 C41 H41 120.0(5) . .
C41 C42 C43 120.6(9) . .
C41 C42 H42 119.7(5) . .
C43 C42 H42 119.7(6) . .
C38 C43 C42 119.9(8) . .
C38 C43 H43 120.0(4) . .
C42 C43 H43 120.0(6) . .
C45 C44 C49 117.5(6) . .
C45 C44 P37 125.8(5) . .
C49 C44 P37 116.6(5) . .
C46 C45 C44 121.2(8) . .
C46 C45 H45 119.4(5) . .
C44 C45 H45 119.4(4) . .
C45 C46 C47 120.3(8) . .
C45 C46 H46 119.8(5) . .
C47 C46 H46 119.8(5) . .
C48 C47 C46 119.3(8) . .
C48 C47 H47 120.3(5) . .
C46 C47 H47 120.3(5) . .
C47 C48 C49 120.8(8) . .
C47 C48 H48 119.6(5) . .
C49 C48 H48 119.6(5) . .
C48 C49 C44 120.8(7) . .
C48 C49 H49 119.6(5) . .
C44 C49 H49 119.6(4) . .
C51 C50 C55 117.9(7) . .
C51 C50 P37 122.1(6) . .
C55 C50 P37 120.0(5) . .
C52 C51 C50 120.7(8) . .
C52 C51 H51 119.6(5) . .
C50 C51 H51 119.6(4) . .
C51 C52 C53 121.6(7) . .
C51 C52 H52 119.2(5) . .
C53 C52 H52 119.2(5) . .
C54 C53 C52 118.8(7) . .
C54 C53 H53 120.6(5) . .
C52 C53 H53 120.6(5) . .
C53 C54 C55 120.5(8) . .
C53 C54 H54 119.8(5) . .
C55 C54 H54 119.8(5) . .
C54 C55 C50 120.5(7) . .
C54 C55 H55 119.7(5) . .
C50 C55 H55 119.7(4) . .
C57 C56 C61 120.6(12) . .
C57 C56 H56 119.7(8) . .
C61 C56 H56 119.7(8) . .
C56 C57 C58 120.0(12) . .
C56 C57 H57 120.0(8) . .
C58 C57 H57 120.0(7) . .
C57 C58 C59 120.6(11) . .
C57 C58 H58 119.7(7) . .
C59 C58 H58 119.7(7) . .
C60 C59 C58 120.6(11) . .
C60 C59 H59 119.7(8) . .
C58 C59 H59 119.7(7) . .
C59 C60 C61 120.1(12) . .
C59 C60 H60 120.0(8) . .
C61 C60 H60 120.0(8) . .
C56 C61 C60 118.1(11) . .
C56 C61 H61 121.0(8) . .
C60 C61 H61 121.0(8) . .
C64 C62 C63 118.8(11) 2_665 .
C64 C62 H62 120.6(8) 2_665 .
C63 C62 H62 120.6(8) . .
C64 C63 C62 121.7(12) . .
C64 C63 H63 119.1(8) . .
C62 C63 H63 119.1(8) . .
C63 C64 C62 119.5(12) . 2_665
C63 C64 H64 120.3(8) . .
C62 C64 H64 120.3(8) 2_665 .

loop_
_geom_bond_atom_site_label_1
_geom_bond_atom_site_label_2
_geom_bond_distance
_geom_bond_site_symmetry_2
Pt7 C11 2.176(5) .
Pt7 B6 2.210(5) .
Pt7 B2 2.273(6) .
Pt7 P18 2.3061(15) .
Pt7 P37 2.3163(14) .
Pt7 P8 2.4208(14) .
B1 B5 1.745(10) .
B1 B3 1.772(10) .
B1 B6 1.788(9) .
B1 B4 1.800(11) .
B1 B2 1.801(9) .
B1 H1 1.06(8) .
B2 B6 1.886(9) .
B2 B3 1.888(9) .
B2 P8 2.073(7) .
B2 H2 0.94(10) .
B3 B4 1.738(10) .
B3 B9 1.854(10) .
B3 P8 2.048(7) .
B3 H3 1.12(7) .
B4 C10 1.736(10) .
B4 B5 1.744(10) .
B4 B9 1.771(11) .
B4 H4 0.94(8) .
B5 C11 1.707(9) .
B5 C10 1.743(10) .
B5 B6 1.773(9) .
B5 H5 1.16(7) .
B6 C11 1.650(9) .
B6 H6 1.00(7) .
B9 C10 1.638(9) .
B9 P8 1.928(7) .
B9 H9 1.09(7) .
P8 C12 1.831(6) .
C10 C11 1.522(8) .
C10 H10 1.04(7) .
C11 H11 1.11(7) .
C12 C13 1.384(10) .
C12 C17 1.399(10) .
C13 C14 1.378(11) .
C13 H13 0.93 .
C14 C15 1.385(15) .
C14 H14 0.93 .
C15 C16 1.352(15) .
C15 H15 0.93 .
C16 C17 1.402(11) .
C16 H16 0.93 .
C17 H17 0.93 .
P18 C25 1.825(6) .
P18 C19 1.834(6) .
P18 C31 1.837(6) .
C19 C20 1.382(9) .
C19 C24 1.391(9) .
C20 C21 1.397(10) .
C20 H20 0.93 .
C21 C22 1.355(13) .
C21 H21 0.93 .
C22 C23 1.391(13) .
C22 H22 0.93 .
C23 C24 1.399(10) .
C23 H23 0.93 .
C24 H24 0.93 .
C25 C26 1.387(9) .
C25 C30 1.392(9) .
C26 C27 1.394(9) .
C26 H26 0.93 .
C27 C28 1.365(11) .
C27 H27 0.93 .
C28 C29 1.389(11) .
C28 H28 0.93 .
C29 C30 1.390(9) .
C29 H29 0.93 .
C30 H30 0.93 .
C31 C32 1.385(9) .
C31 C36 1.390(9) .
C32 C33 1.378(10) .
C32 H32 0.93 .
C33 C34 1.373(11) .
C33 H33 0.93 .
C34 C35 1.377(11) .
C34 H34 0.93 .
C35 C36 1.398(9) .
C35 H35 0.93 .
C36 H36 0.93 .
P37 C44 1.817(6) .
P37 C50 1.830(7) .
P37 C38 1.837(6) .
C38 C43 1.380(10) .
C38 C39 1.396(10) .
C39 C40 1.397(11) .
C39 H39 0.93 .
C40 C41 1.349(15) .
C40 H40 0.93 .
C41 C42 1.365(14) .
C41 H41 0.93 .
C42 C43 1.399(10) .
C42 H42 0.93 .
C43 H43 0.93 .
C44 C45 1.389(9) .
C44 C49 1.396(9) .
C45 C46 1.371(11) .
C45 H45 0.93 .
C46 C47 1.383(14) .
C46 H46 0.93 .
C47 C48 1.363(13) .
C47 H47 0.93 .
C48 C49 1.376(10) .
C48 H48 0.93 .
C49 H49 0.93 .
C50 C51 1.392(9) .
C50 C55 1.403(10) .
C51 C52 1.373(11) .
C51 H51 0.93 .
C52 C53 1.380(12) .
C52 H52 0.93 .
C53 C54 1.376(12) .
C53 H53 0.93 .
C54 C55 1.397(11) .
C54 H54 0.93 .
C55 H55 0.93 .
C56 C57 1.33(2) .
C56 C61 1.38(2) .
C56 H56 0.93 .
C57 C58 1.35(2) .
C57 H57 0.93 .
C58 C59 1.349(15) .
C58 H58 0.93 .
C59 C60 1.33(2) .
C59 H59 0.93 .
C60 C61 1.39(2) .
C60 H60 0.93 .
C61 H61 0.93 .
C62 C64 1.35(2) 2_665
C62 C63 1.40(2) .
C62 H62 0.93 .
C63 C64 1.35(2) .
C63 H63 0.93 .
C64 C62 1.35(2) 2_665
C64 H64 0.93 .
